data_1568973
loop_
_publ_author_name
'Kundu, Gargi'
'Amrutha, P. R.'
'Raj, K. Vipin'
'Tothadi, Srinu'
'Vanka, Kumar'
'Sen, Sakya S.'

_publ_section_title
;
 Taming the parent oxoborane.
;
_journal_issue 22
_journal_name_full 'Chemical science'
_journal_page_first 5894
_journal_page_last 5898
_journal_paper_doi 10.1039/d3sc01544k
_journal_volume 14
_journal_year 2023
_chemical_formula_moiety 'C28 H41 B Cl3 Ga N2 O2, C H2 CL2'
_chemical_formula_sum 'C29 H43 B Cl5 Ga N2 O2'
_chemical_formula_weight 709.43
_space_group_crystal_system monoclinic
_space_group_IT_number 11
_space_group_name_Hall '-P 2yb'
_space_group_name_H-M_alt 'P 1 21/m 1'
_atom_sites_solution_hydrogens mixed
_audit_creation_date 2023-04-21
_audit_creation_method
;
Olex2 1.5
(compiled 2021.08.20 svn.r13c46975 for OlexSys, GUI svn.r6405)
;
_audit_update_record
;
2023-04-21 deposited with the CCDC.	2023-04-26 downloaded from the CCDC.
;
_cell_angle_alpha 90
_cell_angle_beta 111.793(4)
_cell_angle_gamma 90
_cell_formula_units_Z 2
_cell_length_a 10.6403(13)
_cell_length_b 16.180(2)
_cell_length_c 10.8244(12)
_cell_measurement_reflns_used 1916
_cell_measurement_temperature 100.00
_cell_measurement_theta_max 27.45
_cell_measurement_theta_min 2.50
_cell_volume 1730.3(4)
_computing_cell_refinement 'SAINT (Bruker, 2016)'
_computing_data_collection 'APEX3 (Bruker, 2016)'
_computing_data_reduction 'SAINT (Bruker, 2016)'
_computing_molecular_graphics 'Olex2 1.5 (Dolomanov et al., 2009)'
_computing_publication_material 'Olex2 1.5 (Dolomanov et al., 2009)'
_computing_structure_refinement 'olex2.refine 1.5 (Bourhis et al., 2015)'
_computing_structure_solution 'SHELXT 2014/5 (Sheldrick, 2014)'
_diffrn_ambient_temperature 100.00
_diffrn_detector 'Photon II CPAD Area Detector'
_diffrn_detector_area_resol_mean 7.39
_diffrn_measured_fraction_theta_full 0.991
_diffrn_measured_fraction_theta_max 0.992
_diffrn_measurement_device '\k-geometry diffractometer'
_diffrn_measurement_device_type 'Bruker D8 VENTURE Kappa Duo PHOTON II CPAD'
_diffrn_measurement_method '\f and \w scans'
_diffrn_radiation_monochromator 'multilayer mirrors'
_diffrn_radiation_type MoK\a
_diffrn_radiation_wavelength 0.71073
_diffrn_reflns_av_R_equivalents 0.0654
_diffrn_reflns_av_unetI/netI 0.0240
_diffrn_reflns_Laue_measured_fraction_full 0.991
_diffrn_reflns_Laue_measured_fraction_max 0.992
_diffrn_reflns_limit_h_max 13
_diffrn_reflns_limit_h_min -13
_diffrn_reflns_limit_k_max 21
_diffrn_reflns_limit_k_min -21
_diffrn_reflns_limit_l_max 14
_diffrn_reflns_limit_l_min -14
_diffrn_reflns_number 58209
_diffrn_reflns_point_group_measured_fraction_full 0.991
_diffrn_reflns_point_group_measured_fraction_max 0.992
_diffrn_reflns_theta_full 25.242
_diffrn_reflns_theta_max 27.555
_diffrn_reflns_theta_min 2.061
_diffrn_source 'micro-focus sealed tube'
_diffrn_source_type 'Incoatech I\mS HB'
_exptl_absorpt_coefficient_mu 1.209
_exptl_absorpt_correction_T_max 0.1512
_exptl_absorpt_correction_T_min 0.0961
_exptl_absorpt_correction_type multi-scan
_exptl_absorpt_process_details 'SADABS (BRUKER, 2016)'
_exptl_crystal_colour colourless
_exptl_crystal_density_diffrn 1.362
_exptl_crystal_description block
_exptl_crystal_F_000 736
_exptl_crystal_size_max 0.15
_exptl_crystal_size_mid 0.11
_exptl_crystal_size_min 0.05
_refine_diff_density_max 2.246
_refine_diff_density_min -0.960
_refine_diff_density_rms 0.145
_refine_ls_extinction_method none
_refine_ls_goodness_of_fit_ref 1.128
_refine_ls_hydrogen_treatment mixed
_refine_ls_matrix_type full
_refine_ls_number_parameters 203
_refine_ls_number_reflns 4107
_refine_ls_number_restraints 13
_refine_ls_restrained_S_all 1.130
_refine_ls_R_factor_all 0.0738
_refine_ls_R_factor_gt 0.0711
_refine_ls_shift/su_max 0.000
_refine_ls_shift/su_mean 0.000
_refine_ls_structure_factor_coef Fsqd
_refine_ls_weighting_details 'w=1/[\s^2^(Fo^2^)+(0.0363P)^2^+16.6401P] where P=(Fo^2^+2Fc^2^)/3'
_refine_ls_weighting_scheme calc
_refine_ls_wR_factor_gt 0.1884
_refine_ls_wR_factor_ref 0.1899
_reflns_Friedel_coverage 0.000
_reflns_number_gt 3863
_reflns_number_total 4107
_reflns_threshold_expression 'I > 2\s(I)'
_cod_data_source_file d3sc01544k2.cif
_cod_data_source_block mo_5BCl2AlCl3_0ma
_cod_depositor_comments 'Adding full bibliography for 1568972--1568974.cif.'
_cod_database_code 1568973
_shelx_shelxl_version_number 2018/3
_shelx_space_group_comment
;
The symmetry employed for this shelxl refinement is uniquely defined
by the following loop, which should always be used as a source of
symmetry information in preference to the above space-group names.
They are only intended as comments.
;
_shelx_estimated_absorpt_t_max 0.942
_shelx_estimated_absorpt_t_min 0.839
_olex2_refinement_description
;
1. Restrained distances
 O1-H1
 0.94 with sigma of 0.02
2. Uiso/Uaniso restraints and constraints
Uanis(C17) \\sim Ueq, Uanis(Cl3) \\sim Ueq: with sigma of 0.01 and sigma for
terminal atoms of 0.02
3. Others
 Fixed Sof: H17A(0.5) H17B(0.5)
4.a Ternary CH refined with riding coordinates:
 C11(H11), C14(H14)
4.b Secondary CH2 refined with riding coordinates:
 C3(H3A,H3B), C4(H4A,H4B), C17(H17A,H17B)
4.c Aromatic/amide H refined with riding coordinates:
 C7(H7), C8(H8), C9(H9)
4.d Idealised Me refined as rotating group:
 C12(H12A,H12B,H12C), C13(H13A,H13B,H13C), C15(H15A,H15B,H15C), C16(H16A,H16B,
 H16C)
;
_olex2_submission_special_instructions 'No special instructions were received'

loop_
_space_group_symop_operation_xyz
'x, y, z'
'-x, y+1/2, -z'
'-x, -y, -z'
'x, -y-1/2, z'

loop_
_atom_site_label
_atom_site_type_symbol
_atom_site_fract_x
_atom_site_fract_y
_atom_site_fract_z
_atom_site_U_iso_or_equiv
_atom_site_adp_type
_atom_site_occupancy
_atom_site_site_symmetry_order
_atom_site_calc_flag
_atom_site_refinement_flags_posn
_atom_site_refinement_flags_adp
_atom_site_refinement_flags_occupancy
_atom_site_disorder_assembly
_atom_site_disorder_group
Ga1 Ga 0.40336(7) 0.250000 0.87268(8) 0.0200(2) Uani 1 2 d S T P . .
Cl1 Cl 0.29515(14) 0.35828(9) 0.76520(15) 0.0332(3) Uani 1 1 d . . . . .
Cl2 Cl 0.41832(18) 0.250000 1.07714(19) 0.0282(4) Uani 1 2 d S T P . .
O1 O 0.5540(6) 0.250000 0.6455(6) 0.0394(15) Uani 1 2 d DS T P . .
O2 O 0.5754(5) 0.250000 0.8748(5) 0.0199(10) Uani 1 2 d S T P . .
N1 N 0.8526(4) 0.3216(2) 0.8475(4) 0.0144(7) Uani 1 1 d . . . . .
C3 C 1.0021(4) 0.3259(3) 0.9071(5) 0.0212(9) Uani 1 1 d . . . . .
H3A H 1.030466 0.376005 0.963159 0.025 Uiso 1 1 calc R U . . .
H3B H 1.039446 0.329192 0.835996 0.025 Uiso 1 1 calc R U . . .
C4 C 1.0554(6) 0.250000 0.9905(7) 0.0217(14) Uani 1 2 d S T P . .
H4A H 1.026313 0.250000 1.067387 0.026 Uiso 1 2 calc R U P . .
H4B H 1.155566 0.250000 1.024841 0.026 Uiso 1 2 calc R U P . .
C5 C 0.7826(4) 0.3999(3) 0.8153(4) 0.0157(8) Uani 1 1 d . . . . .
C6 C 0.7519(5) 0.4327(3) 0.6867(5) 0.0197(9) Uani 1 1 d . . . . .
C7 C 0.6969(5) 0.5121(3) 0.6629(5) 0.0245(10) Uani 1 1 d . . . . .
H7 H 0.674056 0.535982 0.577092 0.029 Uiso 1 1 calc R U . . .
C8 C 0.6750(5) 0.5570(3) 0.7629(5) 0.0274(11) Uani 1 1 d . . . . .
H8 H 0.639611 0.611512 0.745526 0.033 Uiso 1 1 calc R U . . .
C9 C 0.7044(5) 0.5225(3) 0.8872(5) 0.0244(10) Uani 1 1 d . . . . .
H9 H 0.686532 0.553299 0.953645 0.029 Uiso 1 1 calc R U . . .
C10 C 0.7597(4) 0.4435(3) 0.9173(5) 0.0182(9) Uani 1 1 d . . . . .
C11 C 0.7934(5) 0.4082(3) 1.0561(5) 0.0229(10) Uani 1 1 d . . . . .
H11 H 0.817965 0.348678 1.054830 0.027 Uiso 1 1 calc R U . . .
C12 C 0.9150(6) 0.4535(4) 1.1565(5) 0.0298(11) Uani 1 1 d . . . . .
H12A H 0.992470 0.449244 1.128610 0.045 Uiso 1 1 calc R U . . .
H12B H 0.938257 0.428329 1.244591 0.045 Uiso 1 1 calc R U . . .
H12C H 0.892065 0.511820 1.160605 0.045 Uiso 1 1 calc R U . . .
C13 C 0.6730(6) 0.4137(4) 1.0995(6) 0.0343(13) Uani 1 1 d . . . . .
H13A H 0.657790 0.471536 1.117025 0.051 Uiso 1 1 calc R U . . .
H13B H 0.691397 0.381067 1.180580 0.051 Uiso 1 1 calc R U . . .
H13C H 0.592133 0.392034 1.028680 0.051 Uiso 1 1 calc R U . . .
C14 C 0.7773(5) 0.3867(3) 0.5758(5) 0.0234(10) Uani 1 1 d . . . . .
H14 H 0.809107 0.329753 0.608823 0.028 Uiso 1 1 calc R U . . .
C15 C 0.6481(6) 0.3782(4) 0.4524(5) 0.0328(12) Uani 1 1 d . . . . .
H15A H 0.574675 0.357914 0.478448 0.049 Uiso 1 1 calc R U . . .
H15B H 0.663364 0.338941 0.390395 0.049 Uiso 1 1 calc R U . . .
H15C H 0.623275 0.432141 0.409117 0.049 Uiso 1 1 calc R U . . .
C16 C 0.8890(6) 0.4286(4) 0.5406(5) 0.0322(12) Uani 1 1 d . . . . .
H16A H 0.863053 0.485870 0.513712 0.048 Uiso 1 1 calc R U . . .
H16B H 0.901400 0.398709 0.467211 0.048 Uiso 1 1 calc R U . . .
H16C H 0.973859 0.427950 0.618449 0.048 Uiso 1 1 calc R U . . .
C20 C 0.7856(6) 0.250000 0.8242(6) 0.0141(11) Uani 1 2 d S T P . .
B1 B 0.6211(7) 0.250000 0.7770(8) 0.0184(14) Uani 1 2 d S T P . .
H1 H 0.456(2) 0.250000 0.610(8) 0.02(2) Uiso 1 2 d DS . P . .
Cl3 Cl 0.2416(3) 0.250000 0.3995(3) 0.0556(7) Uani 1 2 d S TU P . .
Cl4 Cl -0.0522(2) 0.250000 0.3274(2) 0.0373(5) Uani 1 2 d S T P . .
C17 C 0.1054(13) 0.250000 0.4547(14) 0.081(4) Uani 1 2 d S TU P . .
H17A H 0.112799 0.200608 0.510915 0.097 Uiso 0.5 1 calc R U P . .
H17B H 0.112799 0.299392 0.510915 0.097 Uiso 0.5 1 calc R U P . .

loop_
_atom_site_aniso_label
_atom_site_aniso_U_11
_atom_site_aniso_U_22
_atom_site_aniso_U_33
_atom_site_aniso_U_23
_atom_site_aniso_U_13
_atom_site_aniso_U_12
Ga1 0.0149(4) 0.0219(4) 0.0264(4) 0.000 0.0114(3) 0.000
Cl1 0.0290(6) 0.0272(6) 0.0405(7) 0.0031(5) 0.0094(5) 0.0095(5)
Cl2 0.0240(8) 0.0356(10) 0.0316(9) 0.000 0.0179(7) 0.000
O1 0.017(3) 0.070(5) 0.030(3) 0.000 0.007(2) 0.000
O2 0.015(2) 0.025(2) 0.022(2) 0.000 0.0088(18) 0.000
N1 0.0109(16) 0.0144(18) 0.0180(17) 0.0000(14) 0.0053(14) 0.0015(14)
C3 0.0113(19) 0.023(2) 0.028(2) -0.0039(19) 0.0054(17) -0.0039(17)
C4 0.012(3) 0.025(3) 0.025(3) 0.000 0.003(2) 0.000
C5 0.0132(19) 0.015(2) 0.019(2) -0.0005(17) 0.0061(16) 0.0015(16)
C6 0.021(2) 0.020(2) 0.018(2) -0.0009(18) 0.0068(17) 0.0022(18)
C7 0.030(3) 0.021(2) 0.020(2) 0.0032(19) 0.0068(19) 0.005(2)
C8 0.029(3) 0.019(2) 0.032(3) 0.000(2) 0.009(2) 0.007(2)
C9 0.024(2) 0.019(2) 0.033(3) -0.007(2) 0.012(2) 0.0032(19)
C10 0.016(2) 0.018(2) 0.023(2) -0.0016(18) 0.0091(17) -0.0013(17)
C11 0.031(3) 0.018(2) 0.024(2) -0.0057(19) 0.015(2) -0.0044(19)
C12 0.040(3) 0.026(3) 0.022(2) -0.001(2) 0.010(2) -0.006(2)
C13 0.045(3) 0.033(3) 0.035(3) -0.013(2) 0.027(3) -0.016(3)
C14 0.027(2) 0.022(2) 0.022(2) 0.0028(19) 0.0105(19) 0.003(2)
C15 0.038(3) 0.040(3) 0.019(2) -0.002(2) 0.010(2) -0.005(3)
C16 0.033(3) 0.040(3) 0.027(3) -0.006(2) 0.015(2) -0.005(2)
C20 0.017(3) 0.018(3) 0.008(2) 0.000 0.005(2) 0.000
B1 0.015(3) 0.016(3) 0.026(4) 0.000 0.009(3) 0.000
Cl3 0.0421(13) 0.0786(19) 0.0426(13) 0.000 0.0115(10) 0.000
Cl4 0.0400(11) 0.0281(10) 0.0350(10) 0.000 0.0037(8) 0.000
C17 0.058(6) 0.115(9) 0.060(6) 0.000 0.010(5) 0.000

loop_
_atom_type_symbol
_atom_type_description
_atom_type_scat_dispersion_real
_atom_type_scat_dispersion_imag
_atom_type_scat_source
C C 0.0033 0.0016 'International Tables Vol C Tables 4.2.6.8 and 6.1.1.4'
H H 0.0000 0.0000 'International Tables Vol C Tables 4.2.6.8 and 6.1.1.4'
B B 0.0013 0.0007 'International Tables Vol C Tables 4.2.6.8 and 6.1.1.4'
Cl Cl 0.1484 0.1585 'International Tables Vol C Tables 4.2.6.8 and 6.1.1.4'
Ga Ga 0.2307 1.6083 'International Tables Vol C Tables 4.2.6.8 and 6.1.1.4'
N N 0.0061 0.0033 'International Tables Vol C Tables 4.2.6.8 and 6.1.1.4'
O O 0.0106 0.0060 'International Tables Vol C Tables 4.2.6.8 and 6.1.1.4'

loop_
_geom_angle_atom_site_label_1
_geom_angle_atom_site_label_2
_geom_angle_atom_site_label_3
_geom_angle
_geom_angle_site_symmetry_1
_geom_angle_site_symmetry_3
_geom_angle_publ_flag
Cl1 Ga1 Cl1 106.93(8) . 4_565 ?
Cl2 Ga1 Cl1 111.73(5) . 4_565 ?
Cl2 Ga1 Cl1 111.74(5) . . ?
O2 Ga1 Cl1 109.63(9) . . ?
O2 Ga1 Cl1 109.63(9) . 4_565 ?
O2 Ga1 Cl2 107.18(16) . . ?
B1 O1 H1 119(5) . . ?
B1 O2 Ga1 131.1(5) . . ?
C5 N1 C3 115.9(4) . . ?
C20 N1 C3 122.5(4) . . ?
C20 N1 C5 121.6(4) . . ?
N1 C3 H3A 109.9 . . ?
N1 C3 H3B 109.9 . . ?
N1 C3 C4 109.1(4) . . ?
H3A C3 H3B 108.3 . . ?
C4 C3 H3A 109.9 . . ?
C4 C3 H3B 109.9 . . ?
C3 C4 C3 109.4(6) . 4_565 ?
C3 C4 H4A 109.8 . . ?
C3 C4 H4A 109.8 4_565 . ?
C3 C4 H4B 109.8 4_565 . ?
C3 C4 H4B 109.8 . . ?
H4A C4 H4B 108.2 . . ?
C6 C5 N1 118.5(4) . . ?
C10 C5 N1 118.4(4) . . ?
C10 C5 C6 122.9(4) . . ?
C5 C6 C14 123.5(4) . . ?
C7 C6 C5 117.1(4) . . ?
C7 C6 C14 119.4(4) . . ?
C6 C7 H7 119.5 . . ?
C8 C7 C6 121.0(5) . . ?
C8 C7 H7 119.5 . . ?
C7 C8 H8 119.9 . . ?
C9 C8 C7 120.3(5) . . ?
C9 C8 H8 119.9 . . ?
C8 C9 H9 119.3 . . ?
C8 C9 C10 121.4(5) . . ?
C10 C9 H9 119.3 . . ?
C5 C10 C11 122.8(4) . . ?
C9 C10 C5 117.3(4) . . ?
C9 C10 C11 119.9(4) . . ?
C10 C11 H11 108.3 . . ?
C10 C11 C12 110.4(4) . . ?
C10 C11 C13 111.5(4) . . ?
C12 C11 H11 108.3 . . ?
C13 C11 H11 108.3 . . ?
C13 C11 C12 109.9(4) . . ?
C11 C12 H12A 109.5 . . ?
C11 C12 H12B 109.5 . . ?
C11 C12 H12C 109.5 . . ?
H12A C12 H12B 109.5 . . ?
H12A C12 H12C 109.5 . . ?
H12B C12 H12C 109.5 . . ?
C11 C13 H13A 109.5 . . ?
C11 C13 H13B 109.5 . . ?
C11 C13 H13C 109.5 . . ?
H13A C13 H13B 109.5 . . ?
H13A C13 H13C 109.5 . . ?
H13B C13 H13C 109.5 . . ?
C6 C14 H14 107.8 . . ?
C6 C14 C15 111.7(4) . . ?
C6 C14 C16 111.1(4) . . ?
C15 C14 H14 107.8 . . ?
C15 C14 C16 110.6(4) . . ?
C16 C14 H14 107.8 . . ?
C14 C15 H15A 109.5 . . ?
C14 C15 H15B 109.5 . . ?
C14 C15 H15C 109.5 . . ?
H15A C15 H15B 109.5 . . ?
H15A C15 H15C 109.5 . . ?
H15B C15 H15C 109.5 . . ?
C14 C16 H16A 109.5 . . ?
C14 C16 H16B 109.5 . . ?
C14 C16 H16C 109.5 . . ?
H16A C16 H16B 109.5 . . ?
H16A C16 H16C 109.5 . . ?
H16B C16 H16C 109.5 . . ?
N1 C20 N1 120.4(6) . 4_565 ?
N1 C20 B1 119.7(3) . . ?
N1 C20 B1 119.7(3) 4_565 . ?
O1 B1 C20 114.9(6) . . ?
O2 B1 O1 130.2(7) . . ?
O2 B1 C20 114.9(6) . . ?
Cl3 C17 H17A 108.8 . . ?
Cl3 C17 H17B 108.8 . . ?
Cl4 C17 Cl3 114.0(8) . . ?
Cl4 C17 H17A 108.8 . . ?
Cl4 C17 H17B 108.8 . . ?
H17A C17 H17B 107.6 . . ?

loop_
_geom_bond_atom_site_label_1
_geom_bond_atom_site_label_2
_geom_bond_distance
_geom_bond_site_symmetry_2
_geom_bond_publ_flag
Ga1 Cl1 2.1803(14) 4_565 ?
Ga1 Cl1 2.1803(14) . ?
Ga1 Cl2 2.159(2) . ?
Ga1 O2 1.822(5) . ?
O1 B1 1.334(10) . ?
O1 H1 0.97(2) . ?
O2 B1 1.320(9) . ?
N1 C3 1.480(5) . ?
N1 C5 1.446(6) . ?
N1 C20 1.334(5) . ?
C3 H3A 0.9900 . ?
C3 H3B 0.9900 . ?
C3 C4 1.505(6) . ?
C4 H4A 0.9900 . ?
C4 H4B 0.9900 . ?
C5 C6 1.410(6) . ?
C5 C10 1.405(6) . ?
C6 C7 1.397(7) . ?
C6 C14 1.519(6) . ?
C7 H7 0.9500 . ?
C7 C8 1.394(7) . ?
C8 H8 0.9500 . ?
C8 C9 1.381(7) . ?
C9 H9 0.9500 . ?
C9 C10 1.395(7) . ?
C10 C11 1.521(7) . ?
C11 H11 1.0000 . ?
C11 C12 1.532(7) . ?
C11 C13 1.522(7) . ?
C12 H12A 0.9800 . ?
C12 H12B 0.9800 . ?
C12 H12C 0.9800 . ?
C13 H13A 0.9800 . ?
C13 H13B 0.9800 . ?
C13 H13C 0.9800 . ?
C14 H14 1.0000 . ?
C14 C15 1.527(7) . ?
C14 C16 1.534(7) . ?
C15 H15A 0.9800 . ?
C15 H15B 0.9800 . ?
C15 H15C 0.9800 . ?
C16 H16A 0.9800 . ?
C16 H16B 0.9800 . ?
C16 H16C 0.9800 . ?
C20 B1 1.631(9) . ?
Cl3 C17 1.760(15) . ?
Cl4 C17 1.731(13) . ?
C17 H17A 0.9900 . ?
C17 H17B 0.9900 . ?

loop_
_geom_torsion_atom_site_label_1
_geom_torsion_atom_site_label_2
_geom_torsion_atom_site_label_3
_geom_torsion_atom_site_label_4
_geom_torsion
_geom_torsion_site_symmetry_1
_geom_torsion_site_symmetry_2
_geom_torsion_site_symmetry_3
_geom_torsion_site_symmetry_4
_geom_torsion_publ_flag
Ga1 O2 B1 O1 0.000(5) . . . . ?
Ga1 O2 B1 C20 180.000(2) . . . . ?
Cl1 Ga1 O2 B1 -58.55(7) . . . . ?
Cl1 Ga1 O2 B1 58.55(7) 4_565 . . . ?
Cl2 Ga1 O2 B1 180.000(3) . . . . ?
N1 C3 C4 C3 54.8(7) . . . 4_565 ?
N1 C5 C6 C7 -173.6(4) . . . . ?
N1 C5 C6 C14 5.6(7) . . . . ?
N1 C5 C10 C9 173.7(4) . . . . ?
N1 C5 C10 C11 -5.9(6) . . . . ?
N1 C20 B1 O1 -92.1(5) 4_565 . . . ?
N1 C20 B1 O1 92.1(5) . . . . ?
N1 C20 B1 O2 87.9(5) 4_565 . . . ?
N1 C20 B1 O2 -87.9(5) . . . . ?
C3 N1 C5 C6 91.6(5) . . . . ?
C3 N1 C5 C10 -82.5(5) . . . . ?
C3 N1 C20 N1 -3.9(8) . . . 4_565 ?
C3 N1 C20 B1 171.8(5) . . . . ?
C5 N1 C3 C4 153.8(4) . . . . ?
C5 N1 C20 N1 176.1(4) . . . 4_565 ?
C5 N1 C20 B1 -8.3(7) . . . . ?
C5 C6 C7 C8 0.7(7) . . . . ?
C5 C6 C14 C15 123.7(5) . . . . ?
C5 C6 C14 C16 -112.3(5) . . . . ?
C5 C10 C11 C12 109.4(5) . . . . ?
C5 C10 C11 C13 -128.2(5) . . . . ?
C6 C5 C10 C9 -0.1(7) . . . . ?
C6 C5 C10 C11 -179.7(4) . . . . ?
C6 C7 C8 C9 -1.6(8) . . . . ?
C7 C6 C14 C15 -57.1(6) . . . . ?
C7 C6 C14 C16 66.8(6) . . . . ?
C7 C8 C9 C10 1.7(8) . . . . ?
C8 C9 C10 C5 -0.9(7) . . . . ?
C8 C9 C10 C11 178.8(5) . . . . ?
C9 C10 C11 C12 -70.3(6) . . . . ?
C9 C10 C11 C13 52.1(6) . . . . ?
C10 C5 C6 C7 0.2(7) . . . . ?
C10 C5 C6 C14 179.4(4) . . . . ?
C14 C6 C7 C8 -178.6(5) . . . . ?
C20 N1 C3 C4 -26.3(6) . . . . ?
C20 N1 C5 C6 -88.3(6) . . . . ?
C20 N1 C5 C10 97.5(5) . . . . ?
